data_4344089
loop_
_publ_author_name
'Duval, Sylvain'
'B\'eghin, S\'ebastien'
'Falaise, Cl\'ement'
'Trivelli, Xavier'
'Rabu, Pierre'
'Loiseau, Thierry'

_publ_section_title
;
 Stabilization of Tetravalent 4f (Ce), 5d (Hf), or 5f (Th, U) Clusters by
 the [\a-SiW9O34](10-) Polyoxometalate.
;
_journal_issue 17
_journal_name_full 'Inorganic chemistry'
_journal_page_first 8271
_journal_page_last 8280
_journal_paper_doi 10.1021/acs.inorgchem.5b00786
_journal_volume 54
_journal_year 2015
_chemical_formula_moiety '0.25(C16 H24 Ce16 Cs6 Na34 O390 Si8 W72)'
_chemical_formula_sum 'C4 H6 Ce4 Cs1.5 Na8.5 O97.5 Si2 W18'
_chemical_formula_weight 5934.83
_chemical_name_systematic
;
 ? 
;
_space_group_crystal_system monoclinic
_space_group_IT_number 15
_space_group_name_Hall '-C 2yc'
_space_group_name_H-M_alt 'C 1 2/c 1'
_symmetry_space_group_name_Hall '-C 2yc'
_symmetry_space_group_name_H-M 'C 1 2/c 1'
_atom_sites_solution_hydrogens geom
_atom_sites_solution_primary direct
_atom_sites_solution_secondary difmap
_audit_creation_date 2015-07-15
_audit_creation_method
;
Olex2 1.2
(compiled 2015.01.26 svn.r3150 for OlexSys, GUI svn.r4998)
;
_cell_angle_alpha 90.00
_cell_angle_beta 100.5227(15)
_cell_angle_gamma 90.00
_cell_formula_units_Z 4
_cell_length_a 25.7962(8)
_cell_length_b 19.0538(5)
_cell_length_c 18.0991(5)
_cell_measurement_temperature 100(2)
_cell_volume 8746.4(4)
_computing_molecular_graphics 'Olex2 (Dolomanov et al., 2009)'
_computing_publication_material 'Olex2 (Dolomanov et al., 2009)'
_computing_structure_refinement 'ShelXL (Sheldrick, 2008)'
_computing_structure_solution 'XS (Sheldrick, 2008)'
_diffrn_ambient_temperature 100.01
_diffrn_measured_fraction_theta_full 0.990
_diffrn_measured_fraction_theta_max 0.990
_diffrn_measurement_device_type 'Bruker APEX-II CCD'
_diffrn_measurement_method '\f and \w scans'
_diffrn_radiation_monochromator graphite
_diffrn_radiation_type MoK\a
_diffrn_radiation_wavelength 0.71073
_diffrn_reflns_av_R_equivalents 0.0376
_diffrn_reflns_av_unetI/netI 0.0227
_diffrn_reflns_limit_h_max 32
_diffrn_reflns_limit_h_min -32
_diffrn_reflns_limit_k_max 23
_diffrn_reflns_limit_k_min -23
_diffrn_reflns_limit_l_max 22
_diffrn_reflns_limit_l_min -22
_diffrn_reflns_number 60648
_diffrn_reflns_theta_full 26.58
_diffrn_reflns_theta_max 26.58
_diffrn_reflns_theta_min 1.34
_diffrn_source 'fine-focus sealed tube'
_exptl_absorpt_coefficient_mu 26.411
_exptl_absorpt_correction_T_max 0.7457
_exptl_absorpt_correction_T_min 0.4099
_exptl_absorpt_correction_type empirical
_exptl_absorpt_process_details 'SADABS empirical'
_exptl_crystal_colour yellow
_exptl_crystal_colour_primary yellow
_exptl_crystal_density_diffrn 4.507
_exptl_crystal_density_method 'not measured'
_exptl_crystal_description block
_exptl_crystal_F_000 10312
_exptl_crystal_size_max 0.2
_exptl_crystal_size_mid 0.15
_exptl_crystal_size_min 0.15
_refine_diff_density_max 1.972
_refine_diff_density_min -1.767
_refine_diff_density_rms 0.283
_refine_ls_extinction_method none
_refine_ls_goodness_of_fit_ref 1.093
_refine_ls_hydrogen_treatment constr
_refine_ls_matrix_type full
_refine_ls_number_parameters 614
_refine_ls_number_reflns 9055
_refine_ls_number_restraints 0
_refine_ls_restrained_S_all 1.093
_refine_ls_R_factor_all 0.0318
_refine_ls_R_factor_gt 0.0271
_refine_ls_shift/su_max 0.001
_refine_ls_shift/su_mean 0.000
_refine_ls_structure_factor_coef Fsqd
_refine_ls_weighting_details 'calc w=1/[\s^2^(Fo^2^)+(0.0201P)^2^+369.6702P] where P=(Fo^2^+2Fc^2^)/3'
_refine_ls_weighting_scheme calc
_refine_ls_wR_factor_gt 0.0611
_refine_ls_wR_factor_ref 0.0633
_reflns_number_gt 8198
_reflns_number_total 9055
_reflns_threshold_expression >2sigma(I)
_cod_data_source_file ic5b00786_si_002.cif
_cod_data_source_block sd53
_cod_depositor_comments
;
The following automatic conversions were performed:
'_atom_site_symetry_multiplicity' tag replaced with
'_atom_site_symmetry_multiplicity' tag as specified in the
replacement file
'/usr/data/users/saulius/crontab/automatic-downloads/rss-feeds/ACS/lib/lists/replacement-tags.lst'.

Automatic conversion script
Id: cif_correct_tags 3376 2015-05-07 07:48:27Z andrius 

 Adding full bibliography for 4344089--4344090.cif.
;
_cod_original_formula_sum 'C4 H6 Ce4 Cs1.50 Na8.50 O97.50 Si2 W18'
_cod_database_code 4344089
_olex2_refinement_description
;
1. Fixed Uiso
 At 1.5 times of:
  All C(H,H,H) groups
2. Others
 Fixed Sof: Cs1(0.5) Cs2(0.25) OW8(0.5) Na6(0.5) OW13(0.25) Na2(0.5) OW3(0.5)
 Na5(0.5) OW6(0.5) OW7(0.5) OW16(0.5) Na7(0.25) OW20(0.5) OW22(0.25) OW18(0.25)
 OW21(0.25) OW17(0.25) OW19(0.5)
3.a Idealised Me refined as rotating group:
 C2(H2A,H2B,H2C)
;
_olex2_computing_structure_refinement_long 'ShelXL (Sheldrick, 2008)'
_olex2_submission_special_instructions 'No special instructions were received'

loop_
_space_group_symop_id
_space_group_symop_operation_xyz
1 'x, y, z'
2 '-x, y, -z+1/2'
3 'x+1/2, y+1/2, z'
4 '-x+1/2, y+1/2, -z+1/2'
5 '-x, -y, -z'
6 'x, -y, z-1/2'
7 '-x+1/2, -y+1/2, -z'
8 'x+1/2, -y+1/2, z-1/2'

loop_
_atom_site_label
_atom_site_type_symbol
_atom_site_fract_x
_atom_site_fract_y
_atom_site_fract_z
_atom_site_U_iso_or_equiv
_atom_site_adp_type
_atom_site_occupancy
_atom_site_symmetry_multiplicity
_atom_site_calc_flag
_atom_site_site_symmetry_order
_atom_site_refinement_flags_posn
_atom_site_refinement_flags_adp
_atom_site_refinement_flags_occupancy
W9 W 0.336248(12) 0.442677(16) 0.409315(17) 0.00903(7) Uani 1 1 d 1 . . .
W1 W 0.475326(13) 0.255460(17) 0.434168(18) 0.01136(7) Uani 1 1 d 1 . . .
Ce2 Ce 0.327609(17) 0.24089(2) 0.66570(2) 0.00848(9) Uani 1 1 d 1 . . .
Ce1 Ce 0.250241(17) 0.34551(2) 0.50644(2) 0.00721(9) Uani 1 1 d 1 . . .
W4 W 0.395110(12) 0.347309(16) 0.557464(17) 0.00792(7) Uani 1 1 d 1 . . .
Si1 Si 0.33529(8) 0.25662(11) 0.39194(11) 0.0076(4) Uani 1 1 d 1 . . .
W6 W 0.334176(12) 0.069928(16) 0.384736(17) 0.00925(7) Uani 1 1 d 1 . . .
W5 W 0.394504(12) 0.147915(16) 0.544914(17) 0.00827(7) Uani 1 1 d 1 . . .
W2 W 0.415185(13) 0.175652(18) 0.277683(18) 0.01165(7) Uani 1 1 d 1 . . .
W7 W 0.268625(13) 0.179315(17) 0.224443(17) 0.01034(7) Uani 1 1 d 1 . . .
W3 W 0.415860(13) 0.350665(18) 0.288643(18) 0.01179(7) Uani 1 1 d 1 . . .
W8 W 0.269614(13) 0.351213(17) 0.236431(17) 0.01016(7) Uani 1 1 d 1 . . .
O13 O 0.4385(2) 0.3775(3) 0.6340(3) 0.0124(11) Uani 1 1 d 1 . . .
O7 O 0.4436(2) 0.3192(3) 0.4978(3) 0.0111(11) Uani 1 1 d 1 . . .
O3 O 0.4423(2) 0.1197(3) 0.2208(3) 0.0177(13) Uani 1 1 d 1 . . .
O36 O 0.4027(2) 0.2977(3) 0.7474(3) 0.0131(12) Uani 1 1 d 1 . . .
O16 O 0.3815(2) 0.0681(3) 0.4818(3) 0.0118(11) Uani 1 1 d 1 . . .
O17 O 0.3428(2) -0.0147(3) 0.3576(3) 0.0157(12) Uani 1 1 d 1 . . .
O5 O 0.4428(2) 0.4125(3) 0.2385(3) 0.0197(13) Uani 1 1 d 1 . . .
O1 O 0.5395(2) 0.2544(3) 0.4815(3) 0.0170(13) Uani 1 1 d 1 . . .
O24 O 0.3826(2) 0.4339(3) 0.5061(3) 0.0119(11) Uani 1 1 d 1 . . .
O29 O 0.2048(2) 0.3397(3) 0.2624(3) 0.0119(11) Uani 1 1 d 1 . . .
O2 O 0.4779(2) 0.1888(3) 0.3594(3) 0.0154(12) Uani 1 1 d 1 . . .
O15 O 0.4381(2) 0.1095(3) 0.6169(3) 0.0131(12) Uani 1 1 d 1 . . .
O27 O 0.2761(2) 0.0645(3) 0.4296(3) 0.0105(11) Uani 1 1 d 1 . . .
O28 O 0.2049(2) 0.1864(3) 0.2527(3) 0.0126(12) Uani 1 1 d 1 . . .
O37 O 0.4056(2) 0.1827(3) 0.7389(3) 0.0139(12) Uani 1 1 d 1 . . .
O21 O 0.2570(2) 0.4121(3) 0.1654(3) 0.0161(12) Uani 1 1 d 1 . . .
O8 O 0.4437(2) 0.1851(3) 0.4909(3) 0.0109(11) Uani 1 1 d 1 . . .
O20 O 0.2639(2) 0.2683(3) 0.1743(3) 0.0125(12) Uani 1 1 d 1 . . .
O31 O 0.3922(2) 0.2594(3) 0.3629(3) 0.0118(11) Uani 1 1 d 1 . . .
O33 O 0.3316(2) 0.1836(3) 0.4392(3) 0.0079(11) Uani 1 1 d 1 . . .
O23 O 0.3428(2) 0.5312(3) 0.3949(3) 0.0138(12) Uani 1 1 d 1 . . .
O34 O 0.2906(2) 0.2602(3) 0.3162(3) 0.0093(11) Uani 1 1 d 1 . . .
O32 O 0.3322(2) 0.3237(3) 0.4481(3) 0.0072(10) Uani 1 1 d 1 . . .
O9 O 0.3929(2) 0.1122(3) 0.3452(3) 0.0124(11) Uani 1 1 d 1 . . .
O4 O 0.4341(2) 0.2655(3) 0.2435(3) 0.0165(13) Uani 1 1 d 1 . . .
O22 O 0.2921(2) 0.4130(3) 0.3183(3) 0.0125(11) Uani 1 1 d 1 . . .
O10 O 0.3473(2) 0.1847(3) 0.2255(3) 0.0142(12) Uani 1 1 d 1 . . .
O18 O 0.2919(2) 0.1082(3) 0.2961(3) 0.0138(12) Uani 1 1 d 1 . . .
O14 O 0.3898(2) 0.2462(3) 0.5822(3) 0.0103(11) Uani 1 1 d 1 . . .
O12 O 0.3922(2) 0.4070(3) 0.3625(3) 0.0127(12) Uani 1 1 d 1 . . .
O6 O 0.4778(2) 0.3308(3) 0.3683(3) 0.0161(13) Uani 1 1 d 1 . . .
O11 O 0.3477(2) 0.3461(3) 0.2362(3) 0.0122(11) Uani 1 1 d 1 . . .
O35 O 0.2347(2) 0.2544(3) 0.4291(3) 0.0064(10) Uani 1 1 d 1 . . .
O26 O 0.3305(2) 0.1382(3) 0.5822(3) 0.0099(11) Uani 1 1 d 1 . . .
O19 O 0.2543(2) 0.1285(3) 0.1448(3) 0.0169(13) Uani 1 1 d 1 . . .
C1 C 0.4252(3) 0.2398(5) 0.7688(4) 0.0137(17) Uani 1 1 d 1 . . .
C2 C 0.4735(3) 0.2392(5) 0.8286(5) 0.0182(18) Uani 1 1 d 1 . . .
H2A H 0.4948 0.2809 0.8234 0.027 Uiso 1 1 calc 1 GR . .
H2B H 0.4942 0.1969 0.8234 0.027 Uiso 1 1 calc 1 GR . .
H2C H 0.4633 0.2394 0.8781 0.027 Uiso 1 1 calc 1 GR . .
Cs1 Cs 0.32023(6) 0.00848(7) 0.67989(7) 0.0321(3) Uani 0.50 1 d 1 . . .
Cs2 Cs 0.3370(3) 0.4672(3) 0.7029(3) 0.0935(17) Uani 0.25 1 d 1 . . .
OW9 O 0.4309(3) 0.0435(5) 0.7679(5) 0.044(2) Uiso 1 1 d 1 . . .
OW15 O 0.3749(6) -0.0555(8) 0.5719(8) 0.096(4) Uiso 1 1 d 1 . . .
O30 O 0.2770(2) 0.4415(3) 0.4529(3) 0.0115(11) Uani 1 1 d 1 . . .
O25 O 0.3307(2) 0.3527(3) 0.5956(3) 0.0084(11) Uani 1 1 d 1 . . .
Na3 Na 0.3688(2) 0.3885(2) 0.8114(3) 0.0389(11) Uani 1 1 d 1 . . .
Na4 Na 0.5000 -0.0216(5) 0.7500 0.082(3) Uani 1 2 d 2 S T P
Na1 Na 0.1880(3) 0.1327(4) 0.0240(4) 0.078(2) Uani 1 1 d 1 . . .
OW14 O 0.1311(3) 0.1916(4) 0.0875(4) 0.0288(16) Uiso 1 1 d 1 . . .
OW12 O 0.2539(3) 0.0700(5) -0.0136(5) 0.041(2) Uiso 1 1 d 1 . . .
OW8 O 0.5054(7) -0.0420(8) 0.8957(9) 0.033(3) Uiso 0.50 1 d 1 . . .
Na6 Na 0.4502(6) 0.4427(7) 0.7853(9) 0.071(4) Uani 0.50 1 d 1 . . .
OW13 O 0.0948(14) 0.0708(18) -0.0730(18) 0.040(8) Uiso 0.25 1 d 1 . . .
Na2 Na 0.3198(5) 0.1547(6) 0.0308(6) 0.052(3) Uani 0.50 1 d 1 . . .
OW1 O 0.4512(4) 0.4786(6) 0.7026(6) 0.058(3) Uiso 1 1 d 1 . . .
OW2 O 0.3605(4) 0.1623(6) -0.0938(6) 0.061(3) Uiso 1 1 d 1 . . .
OW3 O 0.3624(7) 0.2667(9) 0.0824(9) 0.042(4) Uiso 0.50 1 d 1 . . .
Na5 Na 0.5599(6) -0.1251(8) 0.9091(8) 0.082(4) Uani 0.50 1 d 1 . . .
OW5 O 0.5421(4) -0.0912(5) 1.0522(5) 0.052(2) Uiso 1 1 d 1 . . .
OW6 O 0.0400(6) 0.0456(8) -0.0896(8) 0.033(3) Uiso 0.50 1 d 1 . . .
OW7 O 0.4609(8) 0.4093(11) 0.9405(11) 0.057(5) Uiso 0.50 1 d 1 . . .
OW16 O 0.4677(6) -0.0085(9) 0.6712(9) 0.038(4) Uiso 0.50 1 d 1 . . .
Na7 Na 0.4563(8) 0.4388(10) 0.8340(10) 0.034(4) Uani 0.25 1 d 1 . . .
OW20 O 0.1334(10) 0.1256(15) -0.0804(14) 0.081(7) Uiso 0.50 1 d 1 . . .
OW22 O -0.0068(14) 0.0310(18) -0.0497(19) 0.043(8) Uiso 0.25 1 d 1 . . .
OW18 O 0.3684(11) 0.2149(16) 0.0828(16) 0.029(6) Uiso 0.25 1 d 1 . . .
OW21 O 0.1350(13) 0.0674(18) -0.0811(18) 0.037(7) Uiso 0.25 1 d 1 . . .
OW17 O 0.4850(12) -0.0308(14) 0.9140(15) 0.022(6) Uiso 0.25 1 d 1 . . .
OW19 O 0.2516(13) 0.2357(15) -0.0106(17) 0.078(7) Uiso 0.50 1 d 1 . . .

loop_
_atom_site_aniso_label
_atom_site_aniso_U_11
_atom_site_aniso_U_22
_atom_site_aniso_U_33
_atom_site_aniso_U_23
_atom_site_aniso_U_13
_atom_site_aniso_U_12
W9 0.00898(15) 0.00812(15) 0.01006(14) 0.00179(11) 0.00191(11) -0.00072(11)
W1 0.00684(15) 0.01491(16) 0.01230(15) -0.00142(12) 0.00168(12) -0.00107(12)
Ce2 0.0079(2) 0.0100(2) 0.00669(19) 0.00026(16) -0.00073(15) -0.00004(16)
Ce1 0.0064(2) 0.0075(2) 0.00732(19) 0.00032(15) 0.00041(15) -0.00030(15)
W4 0.00649(15) 0.00811(14) 0.00863(14) -0.00032(11) -0.00005(11) -0.00099(11)
Si1 0.0062(10) 0.0092(10) 0.0078(9) 0.0000(8) 0.0020(8) -0.0012(8)
W6 0.00857(15) 0.00869(15) 0.01043(14) -0.00224(11) 0.00155(11) -0.00005(11)
W5 0.00630(15) 0.00844(14) 0.00945(14) -0.00008(11) -0.00020(11) 0.00081(11)
W2 0.00922(16) 0.01443(16) 0.01206(15) -0.00245(12) 0.00394(12) -0.00011(12)
W7 0.00920(15) 0.01377(16) 0.00786(14) -0.00242(12) 0.00104(11) 0.00018(12)
W3 0.01000(16) 0.01424(16) 0.01202(15) 0.00021(12) 0.00438(12) -0.00250(12)
W8 0.00978(16) 0.01319(16) 0.00736(14) 0.00264(12) 0.00120(11) -0.00029(12)
O13 0.010(3) 0.016(3) 0.010(3) 0.003(2) -0.001(2) 0.002(2)
O7 0.006(3) 0.015(3) 0.011(3) -0.001(2) 0.001(2) -0.001(2)
O3 0.013(3) 0.023(3) 0.018(3) -0.005(3) 0.005(2) 0.001(3)
O36 0.012(3) 0.013(3) 0.013(3) 0.000(2) -0.002(2) 0.002(2)
O16 0.010(3) 0.012(3) 0.013(3) 0.001(2) 0.001(2) 0.001(2)
O17 0.015(3) 0.013(3) 0.018(3) -0.003(2) 0.000(2) 0.000(2)
O5 0.018(3) 0.023(3) 0.020(3) -0.001(3) 0.007(3) -0.004(3)
O1 0.013(3) 0.020(3) 0.018(3) -0.001(2) 0.002(2) -0.001(2)
O24 0.009(3) 0.011(3) 0.015(3) -0.002(2) 0.000(2) -0.002(2)
O29 0.014(3) 0.011(3) 0.011(3) 0.000(2) 0.003(2) -0.001(2)
O2 0.011(3) 0.018(3) 0.015(3) -0.003(2) -0.002(2) -0.001(2)
O15 0.013(3) 0.013(3) 0.011(3) 0.001(2) -0.005(2) 0.003(2)
O27 0.007(3) 0.011(3) 0.014(3) -0.001(2) 0.002(2) -0.002(2)
O28 0.012(3) 0.013(3) 0.012(3) -0.001(2) -0.001(2) 0.000(2)
O37 0.012(3) 0.013(3) 0.015(3) 0.001(2) -0.002(2) 0.001(2)
O21 0.019(3) 0.016(3) 0.013(3) 0.008(2) 0.004(2) 0.004(2)
O8 0.008(3) 0.014(3) 0.010(3) -0.001(2) -0.001(2) -0.002(2)
O20 0.011(3) 0.017(3) 0.008(3) 0.000(2) 0.000(2) -0.002(2)
O31 0.008(3) 0.015(3) 0.012(3) -0.001(2) 0.001(2) 0.000(2)
O33 0.007(3) 0.011(3) 0.006(2) -0.004(2) 0.001(2) 0.000(2)
O23 0.015(3) 0.012(3) 0.015(3) 0.002(2) 0.003(2) 0.000(2)
O34 0.009(3) 0.009(3) 0.010(3) -0.001(2) 0.000(2) -0.001(2)
O32 0.006(3) 0.008(3) 0.006(2) 0.000(2) -0.002(2) 0.001(2)
O9 0.013(3) 0.012(3) 0.013(3) -0.003(2) 0.002(2) 0.001(2)
O4 0.020(3) 0.019(3) 0.012(3) -0.005(2) 0.008(2) -0.001(3)
O22 0.011(3) 0.013(3) 0.014(3) 0.003(2) 0.002(2) 0.000(2)
O10 0.015(3) 0.017(3) 0.011(3) -0.004(2) 0.002(2) 0.001(2)
O18 0.015(3) 0.014(3) 0.013(3) -0.001(2) 0.004(2) 0.000(2)
O14 0.010(3) 0.012(3) 0.009(3) 0.001(2) 0.001(2) 0.001(2)
O12 0.009(3) 0.017(3) 0.013(3) 0.001(2) 0.001(2) -0.002(2)
O6 0.008(3) 0.023(3) 0.016(3) 0.001(2) -0.002(2) -0.005(2)
O11 0.012(3) 0.014(3) 0.012(3) 0.002(2) 0.004(2) 0.001(2)
O35 0.004(2) 0.008(3) 0.007(2) -0.001(2) 0.001(2) 0.000(2)
O26 0.008(3) 0.011(3) 0.009(3) -0.001(2) -0.001(2) 0.001(2)
O19 0.014(3) 0.022(3) 0.015(3) -0.005(2) 0.003(2) 0.001(2)
C1 0.012(4) 0.018(4) 0.011(4) 0.002(3) 0.003(3) 0.000(3)
C2 0.012(4) 0.023(5) 0.017(4) -0.002(4) -0.004(3) 0.004(4)
Cs1 0.0426(8) 0.0242(6) 0.0296(6) 0.0066(5) 0.0069(6) -0.0002(6)
Cs2 0.135(5) 0.069(3) 0.069(3) -0.012(2) -0.002(3) -0.008(3)
O30 0.014(3) 0.010(3) 0.011(3) 0.001(2) 0.004(2) 0.002(2)
O25 0.009(3) 0.009(3) 0.007(2) -0.003(2) -0.001(2) 0.000(2)
Na3 0.054(3) 0.029(2) 0.037(2) -0.0076(19) 0.017(2) 0.000(2)
Na4 0.077(7) 0.056(6) 0.109(8) 0.000 0.009(6) 0.000
Na1 0.100(5) 0.074(4) 0.065(4) -0.013(3) 0.034(4) 0.027(4)
Na6 0.097(11) 0.044(7) 0.066(9) -0.007(7) -0.005(8) 0.013(7)
Na2 0.066(7) 0.039(6) 0.054(6) 0.007(5) 0.020(5) -0.003(5)
Na5 0.101(11) 0.086(10) 0.066(8) -0.007(7) 0.030(8) -0.026(9)
Na7 0.045(11) 0.042(11) 0.014(8) -0.006(8) 0.002(8) 0.004(8)

loop_
_atom_type_symbol
_atom_type_description
_atom_type_scat_dispersion_real
_atom_type_scat_dispersion_imag
_atom_type_scat_source
C C 0.0033 0.0016 'International Tables Vol C Tables 4.2.6.8 and 6.1.1.4'
H H 0.0000 0.0000 'International Tables Vol C Tables 4.2.6.8 and 6.1.1.4'
Ce Ce -0.2486 2.6331 'International Tables Vol C Tables 4.2.6.8 and 6.1.1.4'
Cs Cs -0.3680 2.1192 'International Tables Vol C Tables 4.2.6.8 and 6.1.1.4'
Na Na 0.0362 0.0249 'International Tables Vol C Tables 4.2.6.8 and 6.1.1.4'
O O 0.0106 0.0060 'International Tables Vol C Tables 4.2.6.8 and 6.1.1.4'
Si Si 0.0817 0.0704 'International Tables Vol C Tables 4.2.6.8 and 6.1.1.4'
W W -0.8490 6.8722 'International Tables Vol C Tables 4.2.6.8 and 6.1.1.4'

loop_
_geom_angle_atom_site_label_1
_geom_angle_atom_site_label_2
_geom_angle_atom_site_label_3
_geom_angle
_geom_angle_site_symmetry_1
_geom_angle_site_symmetry_3
O24 W9 O32 72.8(2) . .
O24 W9 Cs1 139.70(17) . 7_556
O24 W9 Cs2 138.71(19) . 6_565
O23 W9 O24 99.2(3) . .
O23 W9 O32 171.6(2) . .
O23 W9 O22 102.6(3) . .
O23 W9 O12 100.2(3) . .
O23 W9 Cs1 80.62(19) . 7_556
O23 W9 Cs2 55.7(2) . 6_565
O23 W9 O30 100.8(3) . .
O32 W9 Cs1 103.62(12) . 7_556
O32 W9 Cs2 132.26(14) . 6_565
O22 W9 O24 157.9(2) . .
O22 W9 O32 85.5(2) . .
O22 W9 O12 83.9(2) . .
O22 W9 Cs1 49.40(17) . 7_556
O22 W9 Cs2 56.02(19) . 6_565
O12 W9 O24 88.8(2) . .
O12 W9 O32 82.6(2) . .
O12 W9 Cs1 131.22(16) . 7_556
O12 W9 Cs2 67.64(19) . 6_565
Cs2 W9 Cs1 73.75(10) 6_565 7_556
O30 W9 O24 92.0(2) . .
O30 W9 O32 77.2(2) . .
O30 W9 O22 87.4(2) . .
O30 W9 O12 158.5(2) . .
O30 W9 Cs1 49.36(17) . 7_556
O30 W9 Cs2 122.36(19) . 6_565
O7 W1 O8 81.8(2) . .
O7 W1 O31 82.1(2) . .
O7 W1 Na5 152.1(3) . 6
O1 W1 O7 100.5(3) . .
O1 W1 O2 101.2(3) . .
O1 W1 O8 100.8(3) . .
O1 W1 O31 175.5(3) . .
O1 W1 O6 100.6(3) . .
O1 W1 Na5 58.2(3) . 6
O2 W1 O7 157.7(2) . .
O2 W1 O8 89.3(2) . .
O2 W1 O31 76.6(2) . .
O2 W1 O6 92.9(3) . .
O2 W1 Na5 45.2(3) . 6
O8 W1 O31 83.1(2) . .
O8 W1 Na5 84.8(3) . 6
O31 W1 Na5 120.5(3) . 6
O6 W1 O7 88.0(3) . .
O6 W1 O8 157.7(2) . .
O6 W1 O31 75.8(2) . .
O6 W1 Na5 112.2(3) . 6
Ce1 Ce2 Cs2 124.49(7) 7_556 .
O36 Ce2 Ce1 158.70(14) . 7_556
O36 Ce2 O26 127.16(18) . .
O36 Ce2 Cs2 57.15(15) . .
O36 Ce2 O25 80.52(18) . .
O29 Ce2 Ce1 88.96(14) 7_556 7_556
O29 Ce2 O36 106.55(19) 7_556 .
O29 Ce2 O28 79.8(2) 7_556 7_556
O29 Ce2 O37 74.8(2) 7_556 .
O29 Ce2 O14 138.51(19) 7_556 .
O29 Ce2 O26 82.61(19) 7_556 .
O29 Ce2 Cs2 126.59(16) 7_556 .
O29 Ce2 O25 157.11(19) 7_556 .
O28 Ce2 Ce1 126.53(14) 7_556 7_556
O28 Ce2 O36 71.78(19) 7_556 .
O28 Ce2 O37 106.52(19) 7_556 .
O28 Ce2 O14 138.2(2) 7_556 .
O28 Ce2 O26 157.55(19) 7_556 .
O28 Ce2 Cs2 47.16(17) 7_556 .
O28 Ce2 O25 82.00(19) 7_556 .
O37 Ce2 Ce1 120.57(14) . 7_556
O37 Ce2 O36 53.04(19) . .
O37 Ce2 O26 81.95(18) . .
O37 Ce2 Cs2 110.18(16) . .
O37 Ce2 O25 124.13(18) . .
O14 Ce2 Ce1 79.31(13) . 7_556
O14 Ce2 O36 79.41(19) . .
O14 Ce2 O37 77.47(19) . .
O14 Ce2 O26 63.35(18) . .
O14 Ce2 Cs2 91.75(16) . .
O14 Ce2 O25 63.58(18) . .
O35 Ce2 Ce1 30.75(14) 7_556 7_556
O35 Ce2 O36 149.48(19) 7_556 .
O35 Ce2 O29 100.8(2) 7_556 7_556
O35 Ce2 O28 100.55(19) 7_556 7_556
O35 Ce2 O37 151.12(19) 7_556 .
O35 Ce2 O14 89.11(19) 7_556 .
O35 Ce2 O26 69.17(18) 7_556 .
O35 Ce2 Cs2 95.50(16) 7_556 .
O35 Ce2 O25 69.08(18) 7_556 .
O26 Ce2 Ce1 38.92(12) . 7_556
O26 Ce2 Cs2 149.96(15) . .
O26 Ce2 O25 110.90(17) . .
O25 Ce2 Ce1 90.81(12) . 7_556
O25 Ce2 Cs2 39.36(14) . .
Ce1 Ce1 Ce2 61.019(13) 7_556 7_556
Ce1 Ce1 W5 91.511(16) 7_556 7_556
W6 Ce1 Ce2 111.502(14) 7_556 7_556
W6 Ce1 Ce1 119.316(19) 7_556 7_556
W6 Ce1 W5 55.395(9) 7_556 7_556
W5 Ce1 Ce2 56.127(10) 7_556 7_556
O27 Ce1 Ce2 126.54(14) 7_556 7_556
O27 Ce1 Ce1 142.93(14) 7_556 7_556
O27 Ce1 W6 25.63(14) 7_556 7_556
O27 Ce1 W5 73.44(14) 7_556 7_556
O27 Ce1 O33 67.40(18) 7_556 7_556
O27 Ce1 O32 133.42(18) 7_556 .
O27 Ce1 O26 86.47(19) 7_556 7_556
O27 Ce1 O25 85.16(19) 7_556 .
O33 Ce1 Ce2 82.54(11) 7_556 7_556
O33 Ce1 Ce1 79.29(12) 7_556 7_556
O33 Ce1 W6 41.78(12) 7_556 7_556
O33 Ce1 W5 39.76(11) 7_556 7_556
O33 Ce1 O32 158.07(17) 7_556 .
O32 Ce1 Ce2 86.77(11) . 7_556
O32 Ce1 Ce1 78.78(12) . 7_556
O32 Ce1 W6 158.58(12) . 7_556
O32 Ce1 W5 140.91(11) . 7_556
O35 Ce1 Ce2 29.34(13) . 7_556
O35 Ce1 Ce2 94.32(13) 7_556 7_556
O35 Ce1 Ce1 35.06(13) . 7_556
O35 Ce1 Ce1 34.87(13) 7_556 7_556
O35 Ce1 W6 129.94(13) . 7_556
O35 Ce1 W6 99.31(13) 7_556 7_556
O35 Ce1 W5 79.02(13) . 7_556
O35 Ce1 W5 103.45(13) 7_556 7_556
O35 Ce1 O27 114.99(19) 7_556 7_556
O35 Ce1 O27 152.42(19) . 7_556
O35 Ce1 O33 71.90(18) 7_556 7_556
O35 Ce1 O33 90.40(18) . 7_556
O35 Ce1 O32 89.97(18) 7_556 .
O35 Ce1 O32 71.39(18) . .
O35 Ce1 O35 69.9(2) . 7_556
O35 Ce1 O26 69.24(18) . 7_556
O35 Ce1 O26 120.36(19) 7_556 7_556
O35 Ce1 O30 113.61(19) . .
O35 Ce1 O30 152.5(2) 7_556 .
O35 Ce1 O25 120.35(18) . .
O35 Ce1 O25 69.43(18) 7_556 .
O26 Ce1 Ce2 40.38(13) 7_556 7_556
O26 Ce1 Ce1 95.36(13) 7_556 7_556
O26 Ce1 W6 76.63(13) 7_556 7_556
O26 Ce1 W5 27.43(13) 7_556 7_556
O26 Ce1 O33 66.90(18) 7_556 7_556
O26 Ce1 O32 115.16(17) 7_556 .
O30 Ce1 Ce2 99.17(14) . 7_556
O30 Ce1 Ce1 141.84(14) . 7_556
O30 Ce1 W6 97.86(14) . 7_556
O30 Ce1 W5 103.96(14) . 7_556
O30 Ce1 O27 75.2(2) . 7_556
O30 Ce1 O33 133.45(19) . 7_556
O30 Ce1 O32 67.16(19) . .
O30 Ce1 O26 84.48(19) . 7_556
O30 Ce1 O25 86.98(19) . .
O25 Ce1 Ce2 148.28(13) . 7_556
O25 Ce1 Ce1 95.32(13) . 7_556
O25 Ce1 W6 98.25(13) . 7_556
O25 Ce1 W5 152.20(13) . 7_556
O25 Ce1 O33 115.50(17) . 7_556
O25 Ce1 O32 66.88(17) . .
O25 Ce1 O26 169.32(19) . 7_556
O13 W4 O7 99.0(3) . .
O13 W4 O24 97.6(2) . .
O13 W4 O32 171.4(2) . .
O13 W4 O14 101.8(2) . .
O13 W4 Cs2 62.7(2) . .
O13 W4 O25 99.9(2) . .
O7 W4 O24 92.2(2) . .
O7 W4 O32 83.8(2) . .
O7 W4 O14 86.1(2) . .
O7 W4 Cs2 156.50(19) . .
O7 W4 O25 159.6(2) . .
O24 W4 O32 74.0(2) . .
O24 W4 O14 160.5(2) . .
O24 W4 Cs2 76.92(19) . .
O24 W4 O25 92.8(2) . .
O32 W4 Cs2 112.33(15) . .
O14 W4 O32 86.5(2) . .
O14 W4 Cs2 110.96(18) . .
O25 W4 O32 78.7(2) . .
O25 W4 O14 82.6(2) . .
O25 W4 Cs2 43.50(18) . .
O33 Si1 O31 109.4(3) . .
O34 Si1 O31 105.4(3) . .
O34 Si1 O33 112.0(3) . .
O34 Si1 O32 112.5(3) . .
O32 Si1 O31 108.6(3) . .
O32 Si1 O33 108.8(3) . .
Ce1 W6 Cs1 136.62(2) 7_556 6
Ce1 W6 Cs2 66.73(7) 7_556 7_556
O16 W6 Ce1 81.70(17) . 7_556
O16 W6 O33 72.8(2) . .
O16 W6 O9 86.4(2) . .
O16 W6 Cs1 140.71(17) . 6
O16 W6 Cs2 137.17(18) . 7_556
O17 W6 Ce1 134.9(2) . 7_556
O17 W6 O16 98.6(3) . .
O17 W6 O27 103.5(3) . .
O17 W6 O33 171.3(2) . .
O17 W6 O9 97.6(3) . .
O17 W6 O18 101.7(3) . .
O17 W6 Cs1 50.9(2) . 6
O17 W6 Cs2 85.5(2) . 7_556
O27 W6 Ce1 31.98(17) . 7_556
O27 W6 O16 91.6(2) . .
O27 W6 O33 77.3(2) . .
O27 W6 O9 158.8(2) . .
O27 W6 O18 90.3(2) . .
O27 W6 Cs1 116.92(17) . 6
O27 W6 Cs2 46.64(18) . 7_556
O33 W6 Ce1 45.37(13) . 7_556
O33 W6 Cs1 136.56(13) . 6
O33 W6 Cs2 100.95(14) . 7_556
O9 W6 Ce1 127.16(16) . 7_556
O9 W6 O33 81.9(2) . .
O9 W6 Cs1 75.96(16) . 6
O9 W6 Cs2 135.59(18) . 7_556
O18 W6 Ce1 88.77(17) . 7_556
O18 W6 O16 158.6(2) . .
O18 W6 O33 86.9(2) . .
O18 W6 O9 84.2(2) . .
O18 W6 Cs1 54.33(17) . 6
O18 W6 Cs2 52.17(19) . 7_556
Cs1 W6 Cs2 72.08(7) 6 7_556
O16 W5 Ce1 79.35(17) . 7_556
O16 W5 O33 74.0(2) . .
O16 W5 O14 159.9(2) . .
O16 W5 O26 93.8(2) . .
O15 W5 Ce1 134.3(2) . 7_556
O15 W5 O16 97.7(3) . .
O15 W5 O8 98.3(3) . .
O15 W5 O33 171.4(2) . .
O15 W5 O14 102.4(2) . .
O15 W5 O26 100.3(3) . .
O8 W5 Ce1 127.35(16) . 7_556
O8 W5 O16 92.9(2) . .
O8 W5 O33 84.2(2) . .
O8 W5 O14 84.9(2) . .
O8 W5 O26 159.1(2) . .
O33 W5 Ce1 43.40(13) . 7_556
O14 W5 Ce1 86.14(16) . 7_556
O14 W5 O33 86.0(2) . .
O26 W5 Ce1 35.64(15) . 7_556
O26 W5 O33 78.7(2) . .
O26 W5 O14 82.1(2) . .
O3 W2 O2 99.1(3) . .
O3 W2 O31 170.6(2) . .
O3 W2 O9 101.4(3) . .
O3 W2 O4 101.9(3) . .
O3 W2 O10 101.8(3) . .
O3 W2 Cs1 61.8(2) . 6
O3 W2 Na5 29.4(3) . 5_656
O2 W2 O31 72.5(2) . .
O2 W2 Cs1 134.78(18) . 6
O2 W2 Na5 117.3(3) . 5_656
O31 W2 Cs1 127.15(14) . 6
O31 W2 Na5 151.7(3) . 5_656
O9 W2 O2 84.4(2) . .
O9 W2 O31 82.4(2) . .
O9 W2 O4 155.6(2) . .
O9 W2 Cs1 62.70(17) . 6
O9 W2 Na5 123.6(3) . 5_656
O4 W2 O2 84.7(3) . .
O4 W2 O31 73.5(2) . .
O4 W2 Cs1 136.88(18) . 6
O4 W2 Na5 80.8(3) . 5_656
O10 W2 O2 159.1(2) . .
O10 W2 O31 86.7(2) . .
O10 W2 O9 91.1(3) . .
O10 W2 O4 91.4(3) . .
O10 W2 Cs1 57.78(18) . 6
O10 W2 Na5 82.1(3) . 5_656
Na5 W2 Cs1 66.7(2) 5_656 6
O28 W7 O20 94.9(2) . .
O28 W7 O34 82.0(2) . .
O28 W7 O10 161.9(2) . .
O28 W7 O18 92.9(2) . .
O28 W7 Cs1 118.78(18) . 6
O28 W7 Cs2 45.6(2) . 7_556
O28 W7 Na3 35.95(19) . 7_556
O20 W7 O34 74.3(2) . .
O20 W7 O10 86.4(2) . .
O20 W7 Cs1 134.36(17) . 6
O20 W7 Cs2 137.31(19) . 7_556
O20 W7 Na3 104.44(18) . 7_556
O34 W7 Cs1 135.95(14) . 6
O34 W7 Cs2 107.94(15) . 7_556
O34 W7 Na3 117.94(15) . 7_556
O10 W7 O34 81.0(2) . .
O10 W7 Cs1 70.96(17) . 6
O10 W7 Cs2 136.33(19) . 7_556
O10 W7 Na3 159.98(18) . 7_556
O18 W7 O20 160.2(2) . .
O18 W7 O34 88.8(2) . .
O18 W7 O10 80.7(2) . .
O18 W7 Cs1 54.28(17) . 6
O18 W7 Cs2 57.47(19) . 7_556
O18 W7 Na3 92.47(19) . 7_556
O19 W7 O28 102.2(3) . .
O19 W7 O20 96.7(3) . .
O19 W7 O34 170.5(3) . .
O19 W7 O10 95.6(3) . .
O19 W7 O18 99.4(3) . .
O19 W7 Cs1 49.3(2) . 6
O19 W7 Cs2 80.7(2) . 7_556
O19 W7 Na3 66.8(2) . 7_556
Cs1 W7 Cs2 74.27(8) 6 7_556
Na3 W7 Cs1 89.74(7) 7_556 6
Na3 W7 Cs2 35.41(11) 7_556 7_556
O5 W3 O31 171.2(3) . .
O5 W3 O4 101.7(3) . .
O5 W3 O12 101.4(3) . .
O5 W3 O6 99.5(3) . .
O5 W3 O11 101.6(3) . .
O5 W3 Cs2 56.5(2) . 6_565
O31 W3 Cs2 131.97(17) . 6_565
O4 W3 O31 74.1(2) . .
O4 W3 O6 85.4(3) . .
O4 W3 Cs2 133.4(2) . 6_565
O12 W3 O31 82.3(2) . .
O12 W3 O4 156.2(2) . .
O12 W3 O6 85.2(2) . .
O12 W3 Cs2 66.09(19) . 6_565
O6 W3 O31 72.6(2) . .
O6 W3 Cs2 134.6(2) . 6_565
O11 W3 O31 86.4(2) . .
O11 W3 O4 91.5(3) . .
O11 W3 O12 89.5(2) . .
O11 W3 O6 158.8(2) . .
O11 W3 Cs2 59.5(2) . 6_565
O29 W8 O20 94.4(2) . .
O29 W8 O34 82.4(2) . .
O29 W8 O22 92.1(2) . .
O29 W8 O11 162.5(2) . .
O29 W8 Cs1 50.60(18) . 7_556
O29 W8 Cs2 126.2(2) . 6_565
O21 W8 O29 102.5(3) . .
O21 W8 O20 97.7(3) . .
O21 W8 O34 171.0(2) . .
O21 W8 O22 98.8(3) . .
O21 W8 O11 94.8(3) . .
O21 W8 Cs1 77.8(2) . 7_556
O21 W8 Cs2 47.5(2) . 6_565
O20 W8 O34 74.2(2) . .
O20 W8 O11 85.9(2) . .
O20 W8 Cs1 141.09(17) . 7_556
O20 W8 Cs2 127.85(19) . 6_565
O34 W8 Cs1 110.97(14) . 7_556
O34 W8 Cs2 134.96(16) . 6_565
O22 W8 O20 160.5(2) . .
O22 W8 O34 88.5(2) . .
O22 W8 O11 82.4(2) . .
O22 W8 Cs1 53.65(17) . 7_556
O22 W8 Cs2 59.90(19) . 6_565
O11 W8 O34 80.9(2) . .
O11 W8 Cs1 132.74(16) . 7_556
O11 W8 Cs2 64.91(19) . 6_565
Cs2 W8 Cs1 77.07(10) 6_565 7_556
W4 O13 Cs2 91.8(2) . .
W4 O13 Na6 145.8(4) . .
W4 O13 Na7 137.9(5) . 2_656
Na6 O13 Cs2 55.3(3) . .
Na7 O13 Cs2 117.3(4) 2_656 .
Na7 O13 Na6 73.5(5) 2_656 .
W4 O7 W1 156.0(3) . .
W2 O3 Na4 131.2(3) . 5_656
W2 O3 Na5 129.5(5) . 5_656
Na5 O3 Na4 99.1(5) 5_656 5_656
Ce2 O36 Cs2 88.50(17) . .
C1 O36 Ce2 93.8(5) . .
C1 O36 Cs2 175.0(5) . .
C1 O36 Na3 133.0(5) . .
Na3 O36 Ce2 107.4(3) . .
Na3 O36 Cs2 42.07(17) . .
W5 O16 W6 122.8(3) . .
W6 O17 Cs1 104.3(2) . 6
W3 O5 Cs2 99.7(3) . 6_565
W3 O5 Na6 121.0(4) . 6_565
Na6 O5 Cs2 55.9(3) 6_565 6_565
W1 O1 Na5 91.3(4) . 6
W4 O24 W9 122.7(3) . .
Ce2 O29 Cs1 108.0(2) 7_556 7_556
W8 O29 Ce2 132.7(3) . 7_556
W8 O29 Cs1 103.0(2) . 7_556
W1 O2 W2 119.4(3) . .
W1 O2 Na5 102.3(4) . 6
W2 O2 Na5 137.2(5) . 6
Ce1 O27 Cs2 101.2(2) 7_556 7_556
W6 O27 Ce1 122.4(3) . 7_556
W6 O27 Cs2 110.8(2) . 7_556
Ce2 O28 Cs2 101.9(2) 7_556 7_556
Ce2 O28 Na3 108.0(2) 7_556 7_556
W7 O28 Ce2 133.1(3) . 7_556
W7 O28 Cs2 111.1(3) . 7_556
W7 O28 Na3 118.7(3) . 7_556
Na3 O28 Cs2 48.89(18) 7_556 7_556
C1 O37 Ce2 93.8(5) . .
W8 O21 Cs2 108.2(3) . 6_565
W5 O8 W1 156.8(3) . .
W7 O20 W8 117.2(3) . .
W1 O31 W2 91.4(2) . .
W1 O31 W3 91.8(2) . .
Si1 O31 W1 128.0(3) . .
Si1 O31 W2 122.0(3) . .
Si1 O31 W3 123.2(3) . .
W3 O31 W2 90.2(2) . .
Si1 O33 Ce1 121.0(3) . 7_556
Si1 O33 W6 123.0(3) . .
Si1 O33 W5 124.4(3) . .
W6 O33 Ce1 92.85(18) . 7_556
W5 O33 Ce1 96.84(18) . 7_556
W5 O33 W6 90.38(18) . .
W9 O23 Cs2 100.0(2) . 6_565
W9 O23 Na3 142.1(3) . 6_565
W9 O23 Na1 126.0(3) . 4
Na3 O23 Cs2 46.09(18) 6_565 6_565
Na3 O23 Na1 91.8(3) 6_565 4
Na1 O23 Cs2 126.3(3) 4 6_565
Si1 O34 W7 129.4(3) . .
Si1 O34 W8 128.5(3) . .
W8 O34 W7 93.17(19) . .
W9 O32 Ce1 92.90(18) . .
W4 O32 W9 90.31(18) . .
W4 O32 Ce1 96.64(18) . .
Si1 O32 W9 123.3(3) . .
Si1 O32 Ce1 121.1(3) . .
Si1 O32 W4 124.3(3) . .
W2 O9 W6 148.0(3) . .
W3 O4 W2 121.6(3) . .
W9 O22 Cs1 104.3(2) . 7_556
W9 O22 Cs2 96.5(2) . 6_565
W8 O22 W9 155.0(3) . .
W8 O22 Cs1 98.4(2) . 7_556
W8 O22 Cs2 91.5(2) . 6_565
Cs1 O22 Cs2 95.76(18) 7_556 6_565
W2 O10 W7 149.0(3) . .
W2 O10 Cs1 98.1(2) . 6
W7 O10 Cs1 78.81(17) . 6
W6 O18 Cs1 97.0(2) . 6
W6 O18 Cs2 103.2(2) . 7_556
W7 O18 W6 155.1(3) . .
W7 O18 Cs1 97.3(2) . 6
W7 O18 Cs2 96.4(2) . 7_556
Cs1 O18 Cs2 92.73(16) 6 7_556
W4 O14 Ce2 105.3(2) . .
W4 O14 W5 145.1(3) . .
W5 O14 Ce2 105.1(2) . .
W3 O12 W9 150.6(3) . .
W1 O6 W3 119.5(3) . .
W3 O11 W8 148.9(3) . .
W3 O11 Cs2 94.4(2) . 6_565
W8 O11 Cs2 84.7(2) . 6_565
Ce2 O35 Ce1 119.9(2) 7_556 .
Ce2 O35 Ce1 119.4(2) 7_556 7_556
Ce1 O35 Ce1 110.1(2) . 7_556
Ce2 O26 Cs1 105.52(18) . .
Ce1 O26 Ce2 100.7(2) 7_556 .
Ce1 O26 Cs1 109.33(19) 7_556 .
W5 O26 Ce2 105.3(2) . .
W5 O26 Ce1 116.9(2) . 7_556
W5 O26 Cs1 116.9(2) . .
W7 O19 Cs1 106.0(3) . 6
W7 O19 Na1 135.8(3) . .
W7 O19 Na2 115.5(4) . .
Na1 O19 Cs1 117.6(3) . 6
Na1 O19 Na2 76.8(3) . .
Na2 O19 Cs1 85.6(3) . 6
O36 C1 O37 119.1(7) . .
O36 C1 C2 120.0(8) . .
O37 C1 C2 120.9(8) . .
W7 Cs1 W6 56.130(18) 6_556 6_556
O17 Cs1 W6 24.82(11) 6_556 6_556
O17 Cs1 W7 80.38(11) 6_556 6_556
O17 Cs1 O29 69.08(15) 6_556 7_556
O17 Cs1 O22 88.37(15) 6_556 7_556
O17 Cs1 O10 79.84(14) 6_556 6_556
O17 Cs1 O18 52.14(15) 6_556 6_556
O17 Cs1 O30 135.05(15) 6_556 7_556
O29 Cs1 W6 91.42(10) 7_556 6_556
O29 Cs1 W7 131.30(11) 7_556 6_556
O29 Cs1 O22 49.21(15) 7_556 7_556
O29 Cs1 O10 147.97(14) 7_556 6_556
O29 Cs1 O18 109.12(15) 7_556 6_556
O29 Cs1 O30 78.62(14) 7_556 7_556
O22 Cs1 W6 95.32(10) 7_556 6_556
O22 Cs1 W7 94.59(11) 7_556 6_556
O22 Cs1 O10 124.62(14) 7_556 6_556
O22 Cs1 O30 46.68(14) 7_556 7_556
O10 Cs1 W6 56.62(9) 6_556 6_556
O10 Cs1 W7 30.24(9) 6_556 6_556
O18 Cs1 W6 28.70(10) 6_556 6_556
O18 Cs1 W7 28.42(10) 6_556 6_556
O18 Cs1 O22 90.09(15) 6_556 7_556
O18 Cs1 O10 41.36(14) 6_556 6_556
O18 Cs1 O30 116.27(15) 6_556 7_556
O26 Cs1 W6 147.10(11) . 6_556
O26 Cs1 W7 155.75(11) . 6_556
O26 Cs1 O17 122.31(15) . 6_556
O26 Cs1 O29 60.17(14) . 7_556
O26 Cs1 O22 78.93(14) . 7_556
O26 Cs1 O10 150.30(14) . 6_556
O26 Cs1 O18 168.15(16) . 6_556
O26 Cs1 O19 131.03(15) . 6_556
O26 Cs1 O30 58.73(14) . 7_556
O19 Cs1 W6 80.07(11) 6_556 6_556
O19 Cs1 W7 24.74(11) 6_556 6_556
O19 Cs1 O17 103.35(15) 6_556 6_556
O19 Cs1 O29 133.82(16) 6_556 7_556
O19 Cs1 O22 86.18(16) 6_556 7_556
O19 Cs1 O10 46.09(14) 6_556 6_556
O19 Cs1 O18 51.49(15) 6_556 6_556
O19 Cs1 O30 77.19(15) 6_556 7_556
OW9 Cs1 W6 71.31(16) . 6_556
OW9 Cs1 W7 113.95(17) . 6_556
OW9 Cs1 O17 59.0(2) . 6_556
OW9 Cs1 O29 81.8(2) . 7_556
OW9 Cs1 O22 129.5(2) . 7_556
OW9 Cs1 O10 88.93(19) . 6_556
OW9 Cs1 O18 96.4(2) . 6_556
OW9 Cs1 O26 87.4(2) . .
OW9 Cs1 O19 135.0(2) . 6_556
OW9 Cs1 O30 145.9(2) . 7_556
OW15 Cs1 W6 120.3(3) . 6_556
OW15 Cs1 W7 88.9(3) . 6_556
OW15 Cs1 O17 133.1(3) . 6_556
OW15 Cs1 O29 139.6(3) . 7_556
OW15 Cs1 O22 138.2(3) . 7_556
OW15 Cs1 O10 69.2(3) . 6_556
OW15 Cs1 O18 110.3(3) . 6_556
OW15 Cs1 O26 81.1(3) . .
OW15 Cs1 O19 79.9(3) . 6_556
OW15 Cs1 OW9 85.4(3) . .
OW15 Cs1 O30 91.7(3) . 7_556
O30 Cs1 W6 136.33(11) 7_556 6_556
O30 Cs1 W7 99.88(10) 7_556 6_556
O30 Cs1 O10 121.64(14) 7_556 6_556
O13 Cs2 Na7 63.7(3) . .
O5 Cs2 O13 77.4(2) 6_566 .
O5 Cs2 Na7 55.5(3) 6_566 .
O27 Cs2 O13 104.77(18) 7_556 .
O27 Cs2 O5 139.7(2) 7_556 6_566
O27 Cs2 Na7 161.1(4) 7_556 .
O28 Cs2 O13 87.31(19) 7_556 .
O28 Cs2 O5 144.6(2) 7_556 6_566
O28 Cs2 O27 74.95(18) 7_556 7_556
O28 Cs2 O23 73.48(18) 7_556 6_566
O28 Cs2 O22 106.4(2) 7_556 6_566
O28 Cs2 Na7 89.1(4) 7_556 .
O21 Cs2 O13 142.3(2) 6_566 .
O21 Cs2 O5 91.1(2) 6_566 6_566
O21 Cs2 O27 62.19(18) 6_566 7_556
O21 Cs2 O28 118.9(3) 6_566 7_556
O21 Cs2 O23 96.8(2) 6_566 6_566
O21 Cs2 O22 49.57(17) 6_566 6_566
O21 Cs2 Na7 136.2(4) 6_566 .
O21 Cs2 OW21 67.5(6) 6_566 4
O23 Cs2 O13 117.4(2) 6_566 .
O23 Cs2 O5 85.46(18) 6_566 6_566
O23 Cs2 O27 124.9(2) 6_566 7_556
O23 Cs2 Na7 57.2(3) 6_566 .
O22 Cs2 O13 152.7(2) 6_566 .
O22 Cs2 O5 78.05(17) 6_566 6_566
O22 Cs2 O27 101.6(2) 6_566 7_556
O22 Cs2 O23 48.63(15) 6_566 6_566
O22 Cs2 Na7 92.4(3) 6_566 .
O25 Cs2 O13 49.96(17) . .
O25 Cs2 O5 123.8(3) . 6_566
O25 Cs2 O27 58.03(16) . 7_556
O25 Cs2 O28 60.76(17) . 7_556
O25 Cs2 O21 117.3(2) . 6_566
O25 Cs2 O23 131.8(2) . 6_566
O25 Cs2 O22 157.1(3) . 6_566
O25 Cs2 Na6 98.3(3) . .
O25 Cs2 OW1 89.3(3) . .
O25 Cs2 Na7 105.5(4) . .
O25 Cs2 OW21 88.8(6) . 4
Na6 Cs2 O13 53.0(3) . .
Na6 Cs2 O5 51.2(3) . 6_566
Na6 Cs2 O27 156.3(3) . 7_556
Na6 Cs2 O28 94.2(3) . 7_556
Na6 Cs2 O21 139.6(3) . 6_566
Na6 Cs2 O23 69.4(3) . 6_566
Na6 Cs2 O22 101.7(3) . 6_566
Na6 Cs2 Na7 12.3(4) . .
Na6 Cs2 OW21 96.6(7) . 4
OW1 Cs2 O13 39.9(2) . .
OW1 Cs2 O5 38.3(2) . 6_566
OW1 Cs2 O27 136.3(3) . 7_556
OW1 Cs2 O28 116.1(3) . 7_556
OW1 Cs2 O21 124.9(3) . 6_566
OW1 Cs2 O23 98.2(3) . 6_566
OW1 Cs2 O22 113.6(3) . 6_566
OW1 Cs2 Na6 31.8(4) . .
OW1 Cs2 Na7 43.4(4) . .
OW1 Cs2 OW21 65.9(7) . 4
OW21 Cs2 O13 76.3(6) 4 .
OW21 Cs2 O5 57.1(6) 4 6_566
OW21 Cs2 O27 83.8(6) 4 7_556
OW21 Cs2 O28 148.9(6) 4 7_556
OW21 Cs2 O23 137.6(6) 4 6_566
OW21 Cs2 O22 99.9(6) 4 6_566
OW21 Cs2 Na7 106.4(7) 4 .
Na4 OW9 Cs1 119.5(4) 2_656 .
Na4 OW9 Cs1 119.5(4) . .
Na4 OW9 Na4 0.0(4) 2_656 .
Na2 OW15 Cs1 102.0(6) 6_556 .
Na5 OW15 Cs1 128.8(7) 2_656 .
Na5 OW15 Na2 88.0(8) 2_656 6_556
W9 O30 Ce1 122.7(3) . .
W9 O30 Cs1 105.4(2) . 7_556
Ce1 O30 Cs1 107.5(2) . 7_556
Ce2 O25 Cs2 107.8(2) . .
Ce1 O25 Ce2 101.00(19) . .
Ce1 O25 Cs2 115.5(2) . .
W4 O25 Ce2 104.4(2) . .
W4 O25 Ce1 117.2(2) . .
W4 O25 Cs2 109.5(3) . .
O36 Na3 W7 95.0(2) . 7_556
O36 Na3 O28 70.6(2) . 7_556
O36 Na3 Na1 125.2(2) . 7_556
O36 Na3 OW14 87.6(3) . 7_556
O36 Na3 Na6 78.8(4) . .
O36 Na3 Na7 87.4(5) . .
O28 Na3 W7 25.35(14) 7_556 7_556
O28 Na3 Na1 85.9(2) 7_556 7_556
O23 Na3 W7 87.9(2) 6_566 7_556
O23 Na3 O36 169.6(3) 6_566 .
O23 Na3 O28 113.1(3) 6_566 7_556
O23 Na3 Na1 47.5(2) 6_566 7_556
O23 Na3 OW14 83.3(3) 6_566 7_556
O23 Na3 Na6 101.9(4) 6_566 .
O23 Na3 Na7 90.1(5) 6_566 .
Na1 Na3 W7 65.36(15) 7_556 7_556
OW14 Na3 W7 77.2(2) 7_556 7_556
OW14 Na3 O28 83.3(3) 7_556 7_556
OW14 Na3 Na1 39.7(2) 7_556 7_556
OW14 Na3 Na6 122.3(4) 7_556 .
OW14 Na3 Na7 104.7(5) 7_556 .
Na6 Na3 W7 158.7(4) . 7_556
Na6 Na3 O28 139.2(4) . 7_556
Na6 Na3 Na1 134.5(4) . 7_556
Na7 Na3 W7 177.0(5) . 7_556
Na7 Na3 O28 156.4(5) . 7_556
Na7 Na3 Na1 114.6(5) . 7_556
Na7 Na3 Na6 20.5(4) . .
O3 Na4 O3 76.9(4) 6_556 5_656
O3 Na4 Cs1 58.80(15) 6_556 .
O3 Na4 Cs1 58.80(15) 5_656 2_656
O3 Na4 Cs1 135.4(3) 6_556 2_656
O3 Na4 Cs1 135.4(3) 5_656 .
O3 Na4 OW8 91.3(4) 6_556 .
O3 Na4 OW8 75.3(4) 5_656 .
O3 Na4 OW8 75.3(4) 6_556 2_656
O3 Na4 OW8 91.3(4) 5_656 2_656
O3 Na4 Na5 84.7(4) 5_656 2_656
O3 Na4 Na5 40.0(3) 6_556 2_656
Cs1 Na4 Cs1 165.8(2) 2_656 .
OW9 Na4 O3 89.2(3) 2_656 5_656
OW9 Na4 O3 151.7(4) 2_656 6_556
OW9 Na4 O3 151.7(4) . 5_656
OW9 Na4 O3 89.2(3) . 6_556
OW9 Na4 Cs1 132.6(4) 2_656 .
OW9 Na4 Cs1 35.5(2) 2_656 2_656
OW9 Na4 Cs1 35.5(2) . .
OW9 Na4 Cs1 132.6(4) . 2_656
OW9 Na4 OW9 112.9(6) 2_656 .
OW9 Na4 OW8 109.1(4) . 2_656
OW9 Na4 OW8 80.6(4) 2_656 2_656
OW9 Na4 OW8 80.6(4) . .
OW9 Na4 OW8 109.1(4) 2_656 .
OW9 Na4 Na5 115.1(3) 2_656 2_656
OW9 Na4 Na5 100.5(3) . 2_656
Na4 Na4 O3 0(10) 2_656 6_556
Na4 Na4 O3 0(10) 2_656 5_656
Na4 Na4 Cs1 0(10) 2_656 2_656
Na4 Na4 Cs1 0(10) 2_656 .
Na4 Na4 OW9 0(10) 2_656 .
Na4 Na4 OW9 0(10) 2_656 2_656
Na4 Na4 OW8 0(10) 2_656 2_656
Na4 Na4 OW8 0(10) 2_656 .
Na4 Na4 Na5 0(10) 2_656 2_656
Na4 Na4 OW16 0(10) 2_656 2_656
Na4 Na4 OW16 0(10) 2_656 .
OW8 Na4 Cs1 99.2(4) . .
OW8 Na4 Cs1 82.9(4) 2_656 .
OW8 Na4 Cs1 82.9(4) . 2_656
OW8 Na4 Cs1 99.2(4) 2_656 2_656
OW8 Na4 OW8 163.0(8) 2_656 .
OW8 Na4 Na5 130.8(5) . 2_656
OW8 Na4 Na5 35.3(5) 2_656 2_656
Na5 Na4 Cs1 65.5(2) 2_656 .
Na5 Na4 Cs1 123.5(3) 2_656 2_656
OW16 Na4 O3 122.9(7) 2_656 6_556
OW16 Na4 O3 73.2(7) . 6_556
OW16 Na4 O3 122.9(7) . 5_656
OW16 Na4 O3 73.2(7) 2_656 5_656
OW16 Na4 Cs1 125.6(6) 2_656 .
OW16 Na4 Cs1 51.5(6) . .
OW16 Na4 Cs1 125.6(6) . 2_656
OW16 Na4 Cs1 51.5(6) 2_656 2_656
OW16 Na4 OW9 74.6(7) 2_656 2_656
OW16 Na4 OW9 74.6(7) . .
OW16 Na4 OW9 94.9(7) 2_656 .
OW16 Na4 OW9 94.9(7) . 2_656
OW16 Na4 OW8 34.5(7) . 2_656
OW16 Na4 OW8 34.5(7) 2_656 .
OW16 Na4 OW8 150.7(7) . .
OW16 Na4 OW8 150.7(7) 2_656 2_656
OW16 Na4 Na5 42.7(7) . 2_656
OW16 Na4 Na5 156.0(8) 2_656 2_656
OW16 Na4 OW16 161.3(14) . 2_656
O23 Na1 Na3 40.72(17) 4_545 7_556
O23 Na1 OW13 75.1(7) 4_545 .
O23 Na1 Na2 147.1(3) 4_545 7
O23 Na1 OW3 136.2(5) 4_545 7
O23 Na1 OW19 151.2(7) 4_545 7
O23 Na1 OW19 156.7(8) 4_545 .
O19 Na1 O23 73.7(3) . 4_545
O19 Na1 Na3 65.8(2) . 7_556
O19 Na1 OW13 148.6(7) . .
O19 Na1 Na2 103.5(3) . 7
O19 Na1 OW3 139.5(5) . 7
O19 Na1 OW19 79.3(7) . 7
O19 Na1 OW19 83.1(7) . .
Na3 Na1 Na2 107.4(2) 7_556 7
OW14 Na1 O23 78.2(3) . 4_545
OW14 Na1 O19 88.7(3) . .
OW14 Na1 Na3 41.1(2) . 7_556
OW14 Na1 OW13 88.2(7) . .
OW14 Na1 Na2 68.9(3) . 7
OW14 Na1 OW3 76.0(4) . 7
OW14 Na1 OW21 108.4(9) . .
OW14 Na1 OW19 103.3(6) . .
OW14 Na1 OW19 91.2(6) . 7
OW12 Na1 O23 95.7(4) . 4_545
OW12 Na1 O19 79.4(3) . .
OW12 Na1 Na3 129.1(4) . 7_556
OW12 Na1 OW14 167.8(4) . .
OW12 Na1 OW13 100.6(7) . .
OW12 Na1 Na2 116.3(4) . 7
OW12 Na1 OW3 115.0(5) . 7
OW12 Na1 OW21 81.0(8) . .
OW12 Na1 OW19 78.1(7) . .
OW12 Na1 OW19 89.2(6) . 7
OW13 Na1 Na3 92.2(7) . 7_556
OW13 Na1 Na2 104.4(7) . 7
OW13 Na1 OW19 131.9(9) . 7
OW3 Na1 Na3 115.6(4) 7 7_556
OW3 Na1 OW13 69.3(8) 7 .
OW3 Na1 Na2 36.0(4) 7 7
OW3 Na1 OW19 64.0(7) 7 7
OW20 Na1 O23 103.2(8) . 4_545
OW20 Na1 O19 174.3(8) . .
OW20 Na1 Na3 115.1(8) . 7_556
OW20 Na1 OW14 95.4(8) . .
OW20 Na1 OW12 96.3(8) . .
OW20 Na1 OW13 28.1(10) . .
OW20 Na1 Na2 81.7(8) . 7
OW20 Na1 OW3 45.8(8) . 7
OW20 Na1 OW21 26.7(10) . .
OW20 Na1 OW19 104.5(10) . 7
OW20 Na1 OW19 99.8(10) . .
OW21 Na1 O23 83.0(8) . 4_545
OW21 Na1 O19 147.8(9) . .
OW21 Na1 Na3 109.4(8) . 7_556
OW21 Na1 OW13 20.5(9) . .
OW21 Na1 Na2 108.1(8) . 7
OW21 Na1 OW3 72.4(9) . 7
OW21 Na1 OW19 125.8(10) . 7
OW21 Na1 OW19 117.4(10) . .
OW19 Na1 Na3 129.3(6) . 7_556
OW19 Na1 Na3 117.5(6) 7 7_556
OW19 Na1 OW13 127.9(10) . .
OW19 Na1 Na2 33.6(6) 7 7
OW19 Na1 Na2 40.9(7) . 7
OW19 Na1 OW3 65.0(8) . 7
OW19 Na1 OW19 12.5(10) . 7
Na1 OW14 Na3 99.1(3) . 7_556
Na1 OW12 Na2 94.0(5) . .
Na4 OW8 Na4 0.000(1) . 2_656
Na5 OW8 Na4 98.0(8) . 2_656
Na5 OW8 Na4 98.0(8) . .
OW16 OW8 Na4 32.2(7) 2_656 .
OW16 OW8 Na4 32.2(7) 2_656 2_656
OW16 OW8 Na5 90.9(11) 2_656 .
OW17 OW8 Na4 121(3) . .
OW17 OW8 Na4 121(3) . 2_656
OW17 OW8 Na5 136(3) . .
OW17 OW8 OW16 133(3) . 2_656
O13 Na6 Cs2 71.8(4) . .
O13 Na6 Na6 64.4(5) . 2_656
O13 Na6 Na7 52.5(5) . 2_656
O5 Na6 O13 98.0(5) 6_566 .
O5 Na6 Cs2 72.9(3) 6_566 .
O5 Na6 Na6 83.8(4) 6_566 2_656
O5 Na6 Na7 81.7(5) 6_566 2_656
Cs2 Na6 Na6 126.3(8) . 2_656
Cs2 Na6 Na7 113.8(6) . 2_656
Na3 Na6 O13 93.1(5) . .
Na3 Na6 O5 116.5(5) . 6_566
Na3 Na6 Cs2 52.2(3) . .
Na3 Na6 Na6 152.5(5) . 2_656
Na3 Na6 OW1 161.5(7) . 2_656
Na3 Na6 OW7 69.5(6) . .
Na3 Na6 Na7 144.4(7) . 2_656
Na6 Na6 Na7 13.0(4) 2_656 2_656
OW1 Na6 O13 96.9(6) 2_656 .
OW1 Na6 O5 77.6(5) 2_656 6_566
OW1 Na6 Cs2 146.2(6) 2_656 .
OW1 Na6 Na6 32.5(4) 2_656 2_656
OW1 Na6 OW7 93.3(6) 2_656 .
OW1 Na6 Na7 44.6(4) 2_656 2_656
OW7 Na6 O13 142.3(6) . .
OW7 Na6 O5 119.6(6) . 6_566
OW7 Na6 Cs2 115.4(7) . .
OW7 Na6 Na6 118.2(8) . 2_656
OW7 Na6 Na7 130.3(7) . 2_656
Na7 Na6 O13 150.1(17) . .
Na7 Na6 O5 111.7(17) . 6_566
Na7 Na6 Cs2 119.2(19) . .
Na7 Na6 Na3 76.9(18) . .
Na7 Na6 Na6 114.3(19) . 2_656
Na7 Na6 OW1 86.8(17) . 2_656
Na7 Na6 OW7 9.2(16) . .
Na7 Na6 Na7 127.0(17) . 2_656
Na1 OW13 Cs2 99.2(9) . 4_545
OW6 OW13 Cs2 104.2(16) . 4_545
OW6 OW13 Na1 154(2) . .
OW20 OW13 Cs2 85.1(18) . 4_545
OW20 OW13 Na1 43.7(14) . .
OW20 OW13 OW6 149(3) . .
OW21 OW13 Cs2 46(2) . 4_545
OW21 OW13 Na1 54(2) . .
OW21 OW13 OW6 150(4) . .
OW21 OW13 OW20 49(2) . .
O19 Na2 Cs1 49.01(19) . 6
O19 Na2 Na1 108.9(3) . 7
O19 Na2 Na5 112.6(4) . 5_656
Cs1 Na2 Na1 152.2(3) 6 7
OW15 Na2 O19 91.8(5) 6 .
OW15 Na2 Cs1 43.2(4) 6 6
OW15 Na2 Na1 147.1(6) 6 7
OW15 Na2 OW2 90.2(6) 6 .
OW15 Na2 OW3 111.2(7) 6 .
OW15 Na2 Na5 42.3(5) 6 5_656
OW15 Na2 OW19 168.1(9) 6 7
OW12 Na2 O19 69.8(4) . .
OW12 Na2 Cs1 68.0(3) . 6
OW12 Na2 OW15 85.2(5) . 6
OW12 Na2 Na1 125.4(5) . 7
OW12 Na2 OW2 96.9(5) . .
OW12 Na2 OW3 160.8(7) . .
OW12 Na2 Na5 126.5(5) . 5_656
OW12 Na2 OW19 92.9(8) . 7
OW2 Na2 O19 166.3(5) . .
OW2 Na2 Cs1 130.1(4) . 6
OW2 Na2 Na1 75.8(3) . 7
OW2 Na2 Na5 77.6(4) . 5_656
OW2 Na2 OW19 101.7(8) . 7
OW3 Na2 O19 98.7(5) . .
OW3 Na2 Cs1 116.8(5) . 6
OW3 Na2 Na1 42.1(4) . 7
OW3 Na2 OW2 93.2(6) . .
OW3 Na2 Na5 71.7(6) . 5_656
OW3 Na2 OW19 69.0(8) . 7
Na5 Na2 Cs1 75.7(3) 5_656 6
Na5 Na2 Na1 104.9(4) 5_656 7
OW18 Na2 O19 100.0(10) . .
OW18 Na2 Cs1 102.6(10) . 6
OW18 Na2 OW15 91.4(11) . 6
OW18 Na2 Na1 60.7(10) . 7
OW18 Na2 OW12 169.0(11) . .
OW18 Na2 OW2 93.6(10) . .
OW18 Na2 OW3 19.8(10) . .
OW18 Na2 Na5 52.7(10) . 5_656
OW18 Na2 OW19 88.3(12) . 7
OW18 Na2 OW19 98.8(13) . .
OW19 Na2 O19 81.0(9) . .
OW19 Na2 O19 76.5(8) 7 .
OW19 Na2 Cs1 125.4(8) 7 6
OW19 Na2 Cs1 128.0(9) . 6
OW19 Na2 OW15 168.4(10) . 6
OW19 Na2 Na1 44.5(8) . 7
OW19 Na2 Na1 39.8(7) 7 7
OW19 Na2 OW12 83.7(9) . .
OW19 Na2 OW2 94.7(9) . .
OW19 Na2 OW3 79.1(9) . .
OW19 Na2 Na5 140.5(8) 7 5_656
OW19 Na2 Na5 149.2(9) . 5_656
OW19 Na2 OW19 12.3(12) . 7
Na6 OW1 Cs2 160.0(5) 2_656 .
Na6 OW1 Na7 18.8(4) 2_656 2_656
Na7 OW1 Cs2 155.0(6) 2_656 .
Na7 OW1 Cs2 81.6(5) . .
Na7 OW1 Na6 87.7(6) . 2_656
Na7 OW1 Na7 104.8(7) . 2_656
Na2 OW3 Na1 101.9(6) . 7
OW18 OW3 Na1 136(2) . 7
OW18 OW3 Na2 38.4(18) . .
W1 Na5 W2 99.0(4) 6_556 5_656
O3 Na5 W1 105.6(5) 5_656 6_556
O3 Na5 W2 21.1(2) 5_656 5_656
O3 Na5 O1 121.4(6) 5_656 6_556
O3 Na5 O2 78.1(5) 5_656 6_556
O3 Na5 Na2 101.4(6) 5_656 5_656
O3 Na5 OW5 160.7(8) 5_656 .
O3 Na5 OW16 57.6(5) 5_656 2_656
O3 Na5 OW18 88.4(8) 5_656 5_656
O3 Na5 OW17 96.8(8) 5_656 .
O1 Na5 W1 30.48(19) 6_556 6_556
O1 Na5 W2 105.7(5) 6_556 5_656
O1 Na5 Na2 86.6(5) 6_556 5_656
O2 Na5 W1 32.5(2) 6_556 6_556
O2 Na5 W2 79.5(4) 6_556 5_656
O2 Na5 O1 61.9(4) 6_556 6_556
O2 Na5 Na2 140.0(7) 6_556 5_656
O2 Na5 OW5 100.2(5) 6_556 .
O2 Na5 OW16 94.9(7) 6_556 2_656
O2 Na5 OW18 105.1(9) 6_556 5_656
O2 Na5 OW17 76.3(8) 6_556 .
OW15 Na5 W1 161.3(8) 2_656 6_556
OW15 Na5 W2 92.7(6) 2_656 5_656
OW15 Na5 O3 90.5(7) 2_656 5_656
OW15 Na5 O1 131.8(8) 2_656 6_556
OW15 Na5 O2 166.1(9) 2_656 6_556
OW15 Na5 Na2 49.7(6) 2_656 5_656
OW15 Na5 OW5 88.0(6) 2_656 .
OW15 Na5 OW16 72.1(7) 2_656 2_656
OW15 Na5 OW18 82.1(10) 2_656 5_656
OW15 Na5 OW17 97.5(9) 2_656 .
OW8 Na5 W1 97.7(7) . 6_556
OW8 Na5 W2 108.5(7) . 5_656
OW8 Na5 O3 87.6(7) . 5_656
OW8 Na5 O1 121.5(8) . 6_556
OW8 Na5 O2 79.5(7) . 6_556
OW8 Na5 OW15 92.3(9) . 2_656
OW8 Na5 Na2 140.5(8) . 5_656
OW8 Na5 OW5 73.2(7) . .
OW8 Na5 OW16 37.5(6) . 2_656
OW8 Na5 OW18 173.1(11) . 5_656
OW8 Na5 OW17 10.7(7) . .
Na2 Na5 W1 116.2(5) 5_656 6_556
Na2 Na5 W2 86.8(4) 5_656 5_656
OW5 Na5 W1 80.0(4) . 6_556
OW5 Na5 W2 178.1(6) . 5_656
OW5 Na5 O1 72.6(4) . 6_556
OW5 Na5 Na2 92.3(5) . 5_656
OW16 Na5 W1 124.5(7) 2_656 6_556
OW16 Na5 W2 78.1(5) 2_656 5_656
OW16 Na5 O1 154.5(7) 2_656 6_556
OW16 Na5 Na2 119.0(6) 2_656 5_656
OW16 Na5 OW5 103.8(7) 2_656 .
OW18 Na5 W1 88.7(8) 5_656 6_556
OW18 Na5 W2 68.0(7) 5_656 5_656
OW18 Na5 O1 65.4(8) 5_656 6_556
OW18 Na5 Na2 35.5(7) 5_656 5_656
OW18 Na5 OW5 110.4(9) 5_656 .
OW18 Na5 OW16 136.0(10) 5_656 2_656
OW18 Na5 OW17 174.8(11) 5_656 .
OW17 Na5 W1 90.1(7) . 6_556
OW17 Na5 W2 117.3(8) . 5_656
OW17 Na5 O1 111.7(8) . 6_556
OW17 Na5 Na2 142.0(8) . 5_656
OW17 Na5 OW5 64.3(7) . .
OW17 Na5 OW16 48.2(8) . 2_656
OW13 OW6 OW22 140(2) . .
Na7 OW7 Na6 4.0(7) . .
Na4 OW16 Na4 0.0(7) 2_656 .
Na4 OW16 OW8 113.3(12) . 2_656
Na4 OW16 OW8 113.3(12) 2_656 2_656
Na4 OW16 Na5 114.5(10) . 2_656
Na4 OW16 Na5 114.5(10) 2_656 2_656
OW8 OW16 Na5 51.6(8) 2_656 2_656
O13 Na7 Cs2 148.4(6) 2_656 .
O13 Na7 Na6 54.0(4) 2_656 2_656
O13 Na7 Na7 61.9(5) 2_656 2_656
Cs2 Na7 Na7 91.8(6) . 2_656
Na3 Na7 O13 133.0(8) . 2_656
Na3 Na7 Cs2 44.1(3) . .
Na3 Na7 Na6 128.9(8) . 2_656
Na3 Na7 OW1 155.5(8) . 2_656
Na3 Na7 OW1 94.3(7) . .
Na3 Na7 Na7 119.8(8) . 2_656
Na3 Na7 OW22 124.1(10) . 3_556
Na6 Na7 O13 103.0(18) . 2_656
Na6 Na7 Cs2 48.5(16) . .
Na6 Na7 Cs2 101.1(6) 2_656 .
Na6 Na7 Na3 82.6(18) . .
Na6 Na7 Na6 52.7(17) . 2_656
Na6 Na7 OW1 14.7(14) . .
Na6 Na7 OW1 74.4(17) . 2_656
Na6 Na7 OW7 167(2) . .
Na6 Na7 Na7 9.7(3) 2_656 2_656
Na6 Na7 Na7 43.2(15) . 2_656
Na6 Na7 OW22 133(2) . 3_556
OW1 Na7 O13 47.8(4) 2_656 2_656
OW1 Na7 O13 101.4(7) . 2_656
OW1 Na7 Cs2 119.2(7) 2_656 .
OW1 Na7 Cs2 55.0(4) . .
OW1 Na7 Na6 26.8(3) 2_656 2_656
OW1 Na7 Na6 47.7(5) . 2_656
OW1 Na7 OW1 64.7(6) . 2_656
OW1 Na7 Na7 39.5(4) . 2_656
OW1 Na7 Na7 35.7(4) 2_656 2_656
OW1 Na7 OW22 79.2(9) 2_656 3_556
OW1 Na7 OW22 119.1(11) . 3_556
OW7 Na7 O13 78.7(8) . 2_656
OW7 Na7 Cs2 125.4(10) . .
OW7 Na7 Na3 86.6(9) . .
OW7 Na7 Na6 132.3(10) . 2_656
OW7 Na7 OW1 114.6(10) . 2_656
OW7 Na7 OW1 178.6(12) . .
OW7 Na7 Na7 140.6(11) . 2_656
OW7 Na7 OW22 59.5(10) . 3_556
OW22 Na7 O13 85.7(9) 3_556 2_656
OW22 Na7 Cs2 122.9(9) 3_556 .
OW22 Na7 Na6 105.9(10) 3_556 2_656
OW22 Na7 Na7 113.8(10) 3_556 2_656
OW13 OW20 Na1 108.2(19) . .
OW21 OW20 Na1 93(2) . .
OW21 OW20 OW13 47(2) . .
OW6 OW22 Na7 87.1(16) . 3_444
Na2 OW18 Na5 91.7(13) . 5_656
OW3 OW18 Na2 122(3) . .
OW3 OW18 Na5 142(3) . 5_656
Na1 OW21 Cs2 133.7(13) . 4_545
OW13 OW21 Cs2 119(3) . 4_545
OW13 OW21 Na1 106(3) . .
OW13 OW21 OW20 84(3) . .
OW20 OW21 Cs2 130(3) . 4_545
OW20 OW21 Na1 60(2) . .
OW8 OW17 Na5 34(2) . .
Na1 OW19 Na1 167.5(10) . 7
Na1 OW19 Na2 99.3(11) . 7
Na2 OW19 Na1 84.3(10) . .
Na2 OW19 Na1 72.5(7) 7 7
Na2 OW19 Na1 101.8(12) . 7
Na2 OW19 Na2 167.7(12) . 7
OW19 OW19 Na1 59(5) 7 7
OW19 OW19 Na1 108(6) 7 .
OW19 OW19 Na2 47(5) 7 7
OW19 OW19 Na2 120(6) 7 .

loop_
_geom_bond_atom_site_label_1
_geom_bond_atom_site_label_2
_geom_bond_distance
_geom_bond_site_symmetry_2
W9 O24 1.939(5) .
W9 O23 1.720(6) .
W9 O32 2.381(5) .
W9 O22 1.909(6) .
W9 O12 1.926(6) .
W9 Cs1 4.1696(15) 7_556
W9 Cs2 4.115(5) 6_565
W9 O30 1.845(6) .
W1 O7 1.953(6) .
W1 O1 1.720(6) .
W1 O2 1.866(6) .
W1 O8 1.956(6) .
W1 O31 2.294(5) .
W1 O6 1.874(6) .
W1 Na5 3.391(14) 6
Ce2 Ce1 3.7636(6) 7_556
Ce2 O36 2.463(6) .
Ce2 O29 2.269(6) 7_556
Ce2 O28 2.292(6) 7_556
Ce2 O37 2.461(6) .
Ce2 O14 2.400(6) .
Ce2 O35 2.128(5) 7_556
Ce2 O26 2.482(5) .
Ce2 Cs2 4.364(5) .
Ce2 O25 2.488(5) .
Ce1 Ce2 3.7636(6) 7_556
Ce1 Ce1 3.6470(9) 7_556
Ce1 W6 3.5755(5) 7_556
Ce1 W5 3.6815(5) 7_556
Ce1 O27 2.242(6) 7_556
Ce1 O33 2.548(5) 7_556
Ce1 O32 2.565(5) .
Ce1 O35 2.231(5) 7_556
Ce1 O35 2.220(5) .
Ce1 O26 2.406(5) 7_556
Ce1 O30 2.237(6) .
Ce1 O25 2.389(5) .
W4 O13 1.713(5) .
W4 O7 1.873(6) .
W4 O24 1.893(6) .
W4 O32 2.362(5) .
W4 O14 1.988(5) .
W4 Cs2 3.979(6) .
W4 O25 1.915(5) .
Si1 O31 1.647(6) .
Si1 O33 1.645(6) .
Si1 O34 1.624(6) .
Si1 O32 1.643(6) .
W6 Ce1 3.5755(5) 7_556
W6 O16 1.948(5) .
W6 O17 1.712(6) .
W6 O27 1.832(5) .
W6 O33 2.385(5) .
W6 O9 1.962(6) .
W6 O18 1.912(6) .
W6 Cs1 3.9522(13) 6
W6 Cs2 4.468(6) 7_556
W5 Ce1 3.6815(5) 7_556
W5 O16 1.895(6) .
W5 O15 1.721(5) .
W5 O8 1.876(6) .
W5 O33 2.371(5) .
W5 O14 2.002(6) .
W5 O26 1.902(6) .
W2 O3 1.719(6) .
W2 O2 1.999(6) .
W2 O31 2.369(6) .
W2 O9 1.882(6) .
W2 O4 1.914(6) .
W2 O10 1.840(6) .
W2 Cs1 4.4562(14) 6
W2 Na5 3.682(14) 5_656
W7 O28 1.815(6) .
W7 O20 1.917(6) .
W7 O34 2.261(5) .
W7 O10 2.029(6) .
W7 O18 1.896(6) .
W7 O19 1.720(6) .
W7 Cs1 3.9518(13) 6
W7 Cs2 4.273(6) 7_556
W7 Na3 3.718(5) 7_556
W3 O5 1.710(6) .
W3 O31 2.346(6) .
W3 O4 1.913(6) .
W3 O12 1.900(6) .
W3 O6 1.983(6) .
W3 O11 1.841(6) .
W3 Cs2 4.176(5) 6_565
W8 O29 1.830(6) .
W8 O21 1.718(6) .
W8 O20 1.928(6) .
W8 O34 2.257(5) .
W8 O22 1.899(6) .
W8 O11 2.018(6) .
W8 Cs1 4.0117(15) 7_556
W8 Cs2 3.969(6) 6_565
O13 Cs2 3.538(9) .
O13 Na6 2.973(16) .
O13 Na7 2.92(2) 2_656
O3 Na4 2.387(10) 5_656
O3 Na5 2.342(15) 5_656
O36 C1 1.273(10) .
O36 Cs2 3.667(8) .
O36 Na3 2.339(7) .
O17 Cs1 3.165(6) 6
O5 Cs2 3.532(9) 6_565
O5 Na6 2.882(15) 6_565
O1 Na5 2.884(16) 6
O29 Ce2 2.269(6) 7_556
O29 Cs1 3.182(6) 7_556
O2 Na5 2.462(16) 6
O27 Ce1 2.242(6) 7_556
O27 Cs2 3.476(8) 7_556
O28 Ce2 2.292(6) 7_556
O28 Cs2 3.271(8) 7_556
O28 Na3 2.488(7) 7_556
O37 C1 1.277(10) .
O21 Cs2 3.081(9) 6_565
O33 Ce1 2.548(5) 7_556
O23 Cs2 3.451(8) 6_565
O23 Na3 2.333(7) 6_565
O23 Na1 2.635(10) 4
O22 Cs1 3.267(6) 7_556
O22 Cs2 3.435(8) 6_565
O10 Cs1 3.808(6) 6
O18 Cs1 3.235(6) 6
O18 Cs2 3.625(9) 7_556
O11 Cs2 3.610(8) 6_565
O35 Ce2 2.128(5) 7_556
O35 Ce1 2.231(5) 7_556
O26 Ce1 2.406(5) 7_556
O26 Cs1 3.080(6) .
O19 Cs1 3.116(6) 6
O19 Na1 2.519(9) .
O19 Na2 2.939(12) .
C1 C2 1.495(11) .
Cs1 W6 3.9522(13) 6_556
Cs1 W7 3.9518(13) 6_556
Cs1 O17 3.165(6) 6_556
Cs1 O29 3.182(6) 7_556
Cs1 O22 3.267(6) 7_556
Cs1 O10 3.808(6) 6_556
Cs1 O18 3.235(6) 6_556
Cs1 O19 3.116(6) 6_556
Cs1 OW9 3.078(9) .
Cs1 OW15 2.881(15) .
Cs1 O30 3.282(6) 7_556
Cs2 O5 3.532(9) 6_566
Cs2 O27 3.476(8) 7_556
Cs2 O28 3.271(8) 7_556
Cs2 O21 3.081(9) 6_566
Cs2 O23 3.451(8) 6_566
Cs2 O22 3.435(8) 6_566
Cs2 O25 2.906(7) .
Cs2 Na6 3.061(16) .
Cs2 OW1 2.954(13) .
Cs2 Na7 3.57(2) .
Cs2 OW21 3.10(3) 4
OW9 Na4 2.243(11) 2_656
OW9 Na4 2.243(11) .
OW15 Na2 2.401(19) 6_556
OW15 Na5 2.12(2) 2_656
O30 Cs1 3.282(6) 7_556
Na3 W7 3.718(5) 7_556
Na3 O28 2.488(7) 7_556
Na3 O23 2.333(7) 6_566
Na3 Na1 3.574(8) 7_556
Na3 OW14 2.382(8) 7_556
Na3 Na6 2.460(17) .
Na3 Na7 2.42(2) .
Na4 O3 2.387(10) 6_556
Na4 O3 2.387(10) 5_656
Na4 Cs1 4.6146(19) 2_656
Na4 OW9 2.243(11) 2_656
Na4 Na4 0.0000 2_656
Na4 OW8 2.644(16) .
Na4 OW8 2.644(16) 2_656
Na4 Na5 3.598(17) 2_656
Na4 OW16 1.534(16) .
Na4 OW16 1.534(16) 2_656
Na1 O23 2.635(10) 4_545
Na1 Na3 3.574(8) 7_556
Na1 OW14 2.313(9) .
Na1 OW12 2.282(11) .
Na1 OW13 2.95(3) .
Na1 Na2 4.168(13) 7
Na1 OW3 2.857(19) 7
Na1 OW20 2.15(3) .
Na1 OW21 2.47(3) .
Na1 OW19 2.70(3) .
Na1 OW19 2.99(3) 7
OW14 Na3 2.382(8) 7_556
OW12 Na2 2.374(14) .
OW8 Na4 2.644(16) 2_656
OW8 Na5 2.10(2) .
OW8 OW16 1.63(2) 2_656
OW8 OW17 0.70(3) .
Na6 O5 2.882(15) 6_566
Na6 Na6 3.07(3) 2_656
Na6 OW1 2.605(19) 2_656
Na6 OW7 2.84(3) .
Na6 Na7 0.869(18) .
Na6 Na7 3.52(3) 2_656
OW13 Cs2 3.74(3) 4_545
OW13 OW6 1.47(4) .
OW13 OW20 1.47(4) .
OW13 OW21 1.07(4) .
Na2 Cs1 4.115(10) 6
Na2 OW15 2.401(19) 6
Na2 Na1 4.168(13) 7
Na2 OW2 2.661(15) .
Na2 OW3 2.50(2) .
Na2 Na5 3.15(2) 5_656
Na2 OW18 1.83(3) .
Na2 OW19 2.76(3) 7
Na2 OW19 2.36(3) .
OW1 Na6 2.605(19) 2_656
OW1 Na7 2.70(2) 2_656
OW1 Na7 2.48(2) .
OW3 Na1 2.857(19) 7
OW3 OW18 1.00(3) .
Na5 W1 3.391(14) 6_556
Na5 W2 3.682(14) 5_656
Na5 O3 2.342(15) 5_656
Na5 O1 2.884(16) 6_556
Na5 O2 2.462(16) 6_556
Na5 OW15 2.12(2) 2_656
Na5 Na2 3.15(2) 5_656
Na5 OW5 2.789(17) .
Na5 OW16 2.68(2) 2_656
Na5 OW18 2.50(3) 5_656
Na5 OW17 2.65(3) .
OW6 OW22 1.54(4) .
OW7 Na7 1.99(3) .
OW16 Na4 1.534(16) 2_656
OW16 OW8 1.63(2) 2_656
OW16 Na5 2.68(2) 2_656
Na7 O13 2.92(2) 2_656
Na7 Na6 3.52(3) 2_656
Na7 OW1 2.70(2) 2_656
Na7 Na7 4.10(4) 2_656
Na7 OW22 2.77(4) 3_556
OW20 OW21 1.11(4) .
OW22 Na7 2.77(4) 3_444
OW18 Na5 2.50(3) 5_656
OW21 Cs2 3.10(3) 4_545
OW19 Na1 2.99(3) 7
OW19 Na2 2.76(3) 7
OW19 OW19 0.68(5) 7
